data_4073053
loop_
_publ_author_name
'Liu, Xinli'
'Shang, Xiaomin'
'Tang, Tao'
'Hu, Ninghai'
'Pei, Fengkui'
'Cui, Dongmei'
'Chen, Xuesi'
'Jing, Xiabin'

_publ_section_title
;
 Achiral Lanthanide Alkyl Complexes Bearing N,O Multidentate Ligands.
 Synthesis and Catalysis of Highly Heteroselective Ring-Opening
 Polymerization ofrac-Lactide
;
_journal_issue 10
_journal_name_full Organometallics
_journal_page_first 2747
_journal_paper_doi 10.1021/om0700359
_journal_volume 26
_journal_year 2007
_chemical_formula_sum 'C43 H74 N2 O3 Si Y'
_chemical_formula_weight 784.04
_chemical_name_systematic
; 
 ? 
;
_space_group_IT_number 14
_symmetry_cell_setting monoclinic
_symmetry_space_group_name_Hall '-P 2ybc'
_symmetry_space_group_name_H-M 'P 1 21/c 1'
_atom_sites_solution_hydrogens geom
_atom_sites_solution_primary direct
_atom_sites_solution_secondary difmap
_audit_creation_method SHELXL-97
_cell_angle_alpha 90.00
_cell_angle_beta 104.9900(10)
_cell_angle_gamma 90.00
_cell_formula_units_Z 4
_cell_length_a 12.0297(8)
_cell_length_b 18.0692(12)
_cell_length_c 21.8956(15)
_cell_measurement_temperature 187(2)
_cell_volume 4597.4(5)
_computing_structure_refinement 'SHELXL-97 (Sheldrick, 1997)'
_computing_structure_solution 'SHELXS-97 (Sheldrick, 1990)'
_diffrn_ambient_temperature 187(2)
_diffrn_measured_fraction_theta_full 0.996
_diffrn_measured_fraction_theta_max 0.996
_diffrn_measurement_device_type 'CCD area detector'
_diffrn_measurement_method 'phi and omega scans'
_diffrn_radiation_monochromator graphite
_diffrn_radiation_source 'fine-focus sealed tube'
_diffrn_radiation_type MoK\a
_diffrn_radiation_wavelength 0.71073
_diffrn_reflns_av_R_equivalents 0.0529
_diffrn_reflns_av_sigmaI/netI 0.0682
_diffrn_reflns_limit_h_max 14
_diffrn_reflns_limit_h_min -12
_diffrn_reflns_limit_k_max 22
_diffrn_reflns_limit_k_min -22
_diffrn_reflns_limit_l_max 24
_diffrn_reflns_limit_l_min -27
_diffrn_reflns_number 26305
_diffrn_reflns_theta_full 26.03
_diffrn_reflns_theta_max 26.03
_diffrn_reflns_theta_min 1.48
_exptl_absorpt_coefficient_mu 1.330
_exptl_absorpt_correction_T_max 0.8908
_exptl_absorpt_correction_T_min 0.6136
_exptl_absorpt_correction_type multi-scan
_exptl_crystal_density_diffrn 1.133
_exptl_crystal_density_method 'not measured'
_exptl_crystal_F_000 1692
_exptl_crystal_size_max 0.41
_exptl_crystal_size_mid 0.17
_exptl_crystal_size_min 0.09
_refine_diff_density_max 0.658
_refine_diff_density_min -0.247
_refine_diff_density_rms 0.067
_refine_ls_extinction_method none
_refine_ls_goodness_of_fit_ref 1.025
_refine_ls_hydrogen_treatment constr
_refine_ls_matrix_type full
_refine_ls_number_parameters 468
_refine_ls_number_reflns 9024
_refine_ls_number_restraints 0
_refine_ls_restrained_S_all 1.025
_refine_ls_R_factor_all 0.0895
_refine_ls_R_factor_gt 0.0498
_refine_ls_shift/su_max 0.001
_refine_ls_shift/su_mean 0.000
_refine_ls_structure_factor_coef Fsqd
_refine_ls_weighting_details 'calc w=1/[\s^2^(Fo^2^)+(0.0647P)^2^+0.0000P] where P=(Fo^2^+2Fc^2^)/3'
_refine_ls_weighting_scheme calc
_refine_ls_wR_factor_gt 0.1116
_refine_ls_wR_factor_ref 0.1263
_reflns_number_gt 6057
_reflns_number_total 9024
_reflns_threshold_expression >2sigma(I)
_cod_data_source_file om0700359si20070311_045755.cif
_cod_data_source_block q080m
_cod_depositor_comments
;
The following automatic conversions were performed:

'_symmetry_cell_setting' value 'Monoclinic' changed to 'monoclinic'
according to /home/saulius/struct/CIF-dictionaries/cif_core.dic
dictionary named 'cif_core.dic' version 2.4.1 from
2010-06-29.

'_exptl_absorpt_correction_type' value 'Multi-scan'
changed to 'multi-scan' according to
/home/saulius/struct/CIF-dictionaries/cif_core.dic dictionary named
'cif_core.dic' version 2.4.1 from 2010-06-29.

Automatic conversion script
Id: cif_fix_values 1715 2011-07-08 13:25:40Z adriana 
;
_cod_original_sg_symbol_H-M p21/c
_cod_database_code 4073053

loop_
_symmetry_equiv_pos_as_xyz
'x, y, z'
'-x, y+1/2, -z+1/2'
'-x, -y, -z'
'x, -y-1/2, z-1/2'

loop_
_atom_site_label
_atom_site_type_symbol
_atom_site_fract_x
_atom_site_fract_y
_atom_site_fract_z
_atom_site_U_iso_or_equiv
_atom_site_adp_type
_atom_site_occupancy
_atom_site_symmetry_multiplicity
_atom_site_calc_flag
_atom_site_refinement_flags
Y Y 0.37920(2) 0.140507(17) 0.785454(13) 0.02814(11) Uani 1 1 d .
Si Si 0.37028(9) 0.12960(6) 0.96456(4) 0.0449(3) Uani 1 1 d .
N1 N 0.3578(2) 0.16474(14) 0.66526(11) 0.0313(6) Uani 1 1 d .
N2 N 0.2676(2) 0.02264(15) 0.74843(14) 0.0427(7) Uani 1 1 d .
O1 O 0.22359(16) 0.20523(12) 0.76239(9) 0.0339(5) Uani 1 1 d .
O2 O 0.53555(17) 0.09641(12) 0.77094(9) 0.0347(5) Uani 1 1 d .
O3 O 0.47165(18) 0.25736(12) 0.80801(11) 0.0429(6) Uani 1 1 d .
C1 C 0.3002(3) 0.23898(18) 0.65586(15) 0.0345(8) Uani 1 1 d .
H1A H 0.3081 0.2595 0.6153 0.041 Uiso 1 1 calc R
H1B H 0.3427 0.2723 0.6899 0.041 Uiso 1 1 calc R
C2 C 0.4763(3) 0.17922(18) 0.65904(15) 0.0364(8) Uani 1 1 d .
H2A H 0.5114 0.2179 0.6901 0.044 Uiso 1 1 calc R
H2B H 0.4699 0.1999 0.6164 0.044 Uiso 1 1 calc R
C3 C 0.4329(3) 0.1144(2) 0.89782(15) 0.0484(10) Uani 1 1 d .
H3A H 0.4475 0.0605 0.8994 0.058 Uiso 1 1 calc R
H3B H 0.5099 0.1375 0.9123 0.058 Uiso 1 1 calc R
C4 C 0.2985(3) 0.1131(2) 0.61540(15) 0.0429(9) Uani 1 1 d .
H4A H 0.3565 0.0800 0.6050 0.051 Uiso 1 1 calc R
H4B H 0.2624 0.1419 0.5769 0.051 Uiso 1 1 calc R
C5 C 0.2066(3) 0.0659(2) 0.63249(18) 0.0570(11) Uani 1 1 d .
H5A H 0.1590 0.0426 0.5935 0.068 Uiso 1 1 calc R
H5B H 0.1558 0.0983 0.6497 0.068 Uiso 1 1 calc R
C6 C 0.2542(3) 0.0054(2) 0.68052(18) 0.0563(11) Uani 1 1 d .
H6A H 0.2032 -0.0383 0.6697 0.068 Uiso 1 1 calc R
H6B H 0.3306 -0.0093 0.6753 0.068 Uiso 1 1 calc R
C7 C 0.1529(3) 0.0264(2) 0.7609(2) 0.0617(11) Uani 1 1 d .
H7A H 0.1125 -0.0206 0.7488 0.092 Uiso 1 1 calc R
H7B H 0.1085 0.0667 0.7361 0.092 Uiso 1 1 calc R
H7C H 0.1616 0.0355 0.8060 0.092 Uiso 1 1 calc R
C8 C 0.3313(3) -0.0384(2) 0.7861(2) 0.0643(12) Uani 1 1 d .
H8A H 0.3409 -0.0283 0.8311 0.096 Uiso 1 1 calc R
H8B H 0.4071 -0.0431 0.7776 0.096 Uiso 1 1 calc R
H8C H 0.2884 -0.0847 0.7747 0.096 Uiso 1 1 calc R
C9 C 0.1744(3) 0.24148(18) 0.65524(15) 0.0351(8) Uani 1 1 d .
C10 C 0.0936(3) 0.26231(19) 0.60064(15) 0.0420(9) Uani 1 1 d .
H10 H 0.1174 0.2693 0.5629 0.050 Uiso 1 1 calc R
C11 C -0.0205(3) 0.2733(2) 0.59937(16) 0.0439(9) Uani 1 1 d .
C12 C -0.0494(3) 0.26439(19) 0.65576(16) 0.0426(9) Uani 1 1 d .
H12 H -0.1273 0.2730 0.6559 0.051 Uiso 1 1 calc R
C13 C 0.0275(3) 0.24355(18) 0.71321(15) 0.0348(8) Uani 1 1 d .
C14 C 0.1417(2) 0.22902(17) 0.71174(14) 0.0321(8) Uani 1 1 d .
C15 C -0.1060(3) 0.3006(2) 0.53847(18) 0.0584(11) Uani 1 1 d .
C16 C -0.2277(4) 0.2995(4) 0.5433(2) 0.116(2) Uani 1 1 d .
H16A H -0.2795 0.3126 0.5023 0.174 Uiso 1 1 calc R
H16B H -0.2367 0.3353 0.5753 0.174 Uiso 1 1 calc R
H16C H -0.2468 0.2498 0.5555 0.174 Uiso 1 1 calc R
C17 C -0.0711(5) 0.3788(3) 0.5259(3) 0.126(2) Uani 1 1 d .
H17A H -0.1162 0.3949 0.4841 0.189 Uiso 1 1 calc R
H17B H 0.0110 0.3797 0.5273 0.189 Uiso 1 1 calc R
H17C H -0.0855 0.4122 0.5583 0.189 Uiso 1 1 calc R
C18 C -0.0974(4) 0.2543(3) 0.4826(2) 0.0998(19) Uani 1 1 d .
H18A H -0.1179 0.2030 0.4891 0.150 Uiso 1 1 calc R
H18B H -0.0184 0.2561 0.4781 0.150 Uiso 1 1 calc R
H18C H -0.1502 0.2738 0.4441 0.150 Uiso 1 1 calc R
C19 C -0.0094(3) 0.2453(2) 0.77537(16) 0.0417(9) Uani 1 1 d .
C20 C -0.1390(3) 0.2574(3) 0.7649(2) 0.0676(12) Uani 1 1 d .
H20A H -0.1811 0.2170 0.7391 0.101 Uiso 1 1 calc R
H20B H -0.1610 0.3046 0.7431 0.101 Uiso 1 1 calc R
H20C H -0.1579 0.2584 0.8059 0.101 Uiso 1 1 calc R
C21 C 0.0549(3) 0.3087(2) 0.81561(17) 0.0532(10) Uani 1 1 d .
H21A H 0.0338 0.3104 0.8559 0.080 Uiso 1 1 calc R
H21B H 0.0341 0.3556 0.7931 0.080 Uiso 1 1 calc R
H21C H 0.1380 0.3007 0.8236 0.080 Uiso 1 1 calc R
C22 C 0.0180(3) 0.1732(2) 0.81255(18) 0.0516(10) Uani 1 1 d .
H22A H 0.1015 0.1656 0.8252 0.077 Uiso 1 1 calc R
H22B H -0.0188 0.1318 0.7860 0.077 Uiso 1 1 calc R
H22C H -0.0111 0.1759 0.8504 0.077 Uiso 1 1 calc R
C23 C 0.5577(3) 0.11440(18) 0.66827(15) 0.0331(8) Uani 1 1 d .
C24 C 0.6080(3) 0.09421(19) 0.61980(15) 0.0383(8) Uani 1 1 d .
H24 H 0.5821 0.1172 0.5796 0.046 Uiso 1 1 calc R
C25 C 0.6946(3) 0.04150(18) 0.62884(14) 0.0335(8) Uani 1 1 d .
C26 C 0.7319(3) 0.01173(17) 0.68922(14) 0.0321(7) Uani 1 1 d .
H26 H 0.7939 -0.0225 0.6968 0.039 Uiso 1 1 calc R
C27 C 0.6848(2) 0.02843(17) 0.73922(14) 0.0293(7) Uani 1 1 d .
C28 C 0.5917(3) 0.07876(17) 0.72753(14) 0.0296(7) Uani 1 1 d .
C29 C 0.7536(3) 0.0193(2) 0.57695(15) 0.0425(9) Uani 1 1 d .
C30 C 0.6972(4) 0.0566(2) 0.51377(17) 0.0680(13) Uani 1 1 d .
H30A H 0.7067 0.1104 0.5182 0.102 Uiso 1 1 calc R
H30B H 0.6151 0.0444 0.5012 0.102 Uiso 1 1 calc R
H30C H 0.7338 0.0389 0.4814 0.102 Uiso 1 1 calc R
C31 C 0.7410(4) -0.0636(2) 0.56567(18) 0.0652(12) Uani 1 1 d .
H31A H 0.7787 -0.0779 0.5328 0.098 Uiso 1 1 calc R
H31B H 0.6592 -0.0765 0.5520 0.098 Uiso 1 1 calc R
H31C H 0.7770 -0.0899 0.6049 0.098 Uiso 1 1 calc R
C32 C 0.8802(3) 0.0396(3) 0.59759(19) 0.0697(13) Uani 1 1 d .
H32A H 0.9182 0.0101 0.6346 0.105 Uiso 1 1 calc R
H32B H 0.8880 0.0923 0.6084 0.105 Uiso 1 1 calc R
H32C H 0.9160 0.0295 0.5630 0.105 Uiso 1 1 calc R
C33 C 0.7376(3) -0.00336(18) 0.80613(14) 0.0328(8) Uani 1 1 d .
C34 C 0.6508(3) -0.05181(19) 0.82748(16) 0.0455(9) Uani 1 1 d .
H34A H 0.6888 -0.0762 0.8674 0.068 Uiso 1 1 calc R
H34B H 0.6203 -0.0893 0.7952 0.068 Uiso 1 1 calc R
H34C H 0.5875 -0.0210 0.8336 0.068 Uiso 1 1 calc R
C35 C 0.7723(3) 0.05970(19) 0.85392(15) 0.0439(9) Uani 1 1 d .
H35A H 0.7036 0.0875 0.8563 0.066 Uiso 1 1 calc R
H35B H 0.8259 0.0928 0.8404 0.066 Uiso 1 1 calc R
H35C H 0.8096 0.0392 0.8956 0.066 Uiso 1 1 calc R
C36 C 0.8446(3) -0.0500(2) 0.80881(17) 0.0512(10) Uani 1 1 d .
H36A H 0.8763 -0.0680 0.8521 0.077 Uiso 1 1 calc R
H36B H 0.9023 -0.0198 0.7960 0.077 Uiso 1 1 calc R
H36C H 0.8238 -0.0923 0.7801 0.077 Uiso 1 1 calc R
C37 C 0.5955(3) 0.2667(3) 0.8274(2) 0.0739(14) Uani 1 1 d .
H37A H 0.6329 0.2208 0.8475 0.089 Uiso 1 1 calc R
H37B H 0.6253 0.2780 0.7903 0.089 Uiso 1 1 calc R
C38 C 0.6185(4) 0.3269(2) 0.8716(2) 0.0811(15) Uani 1 1 d .
H38A H 0.6825 0.3576 0.8649 0.097 Uiso 1 1 calc R
H38B H 0.6402 0.3079 0.9154 0.097 Uiso 1 1 calc R
C39 C 0.5118(4) 0.3714(2) 0.8605(3) 0.0794(15) Uani 1 1 d .
H39A H 0.5143 0.4135 0.8319 0.095 Uiso 1 1 calc R
H39B H 0.5011 0.3909 0.9009 0.095 Uiso 1 1 calc R
C40 C 0.4177(3) 0.31953(19) 0.83092(17) 0.0435(9) Uani 1 1 d .
H40A H 0.3769 0.3027 0.8623 0.052 Uiso 1 1 calc R
H40B H 0.3616 0.3439 0.7955 0.052 Uiso 1 1 calc R
C41 C 0.3079(4) 0.2244(3) 0.96319(19) 0.0854(16) Uani 1 1 d .
H41A H 0.3697 0.2612 0.9694 0.128 Uiso 1 1 calc R
H41B H 0.2689 0.2289 0.9972 0.128 Uiso 1 1 calc R
H41C H 0.2524 0.2328 0.9223 0.128 Uiso 1 1 calc R
C42 C 0.2519(4) 0.0622(3) 0.9639(2) 0.0927(17) Uani 1 1 d .
H42A H 0.1906 0.0683 0.9249 0.139 Uiso 1 1 calc R
H42B H 0.2210 0.0714 1.0005 0.139 Uiso 1 1 calc R
H42C H 0.2822 0.0117 0.9661 0.139 Uiso 1 1 calc R
C43 C 0.4763(3) 0.1197(2) 1.04393(17) 0.0632(12) Uani 1 1 d .
H43A H 0.5059 0.0689 1.0490 0.095 Uiso 1 1 calc R
H43B H 0.4380 0.1307 1.0773 0.095 Uiso 1 1 calc R
H43C H 0.5402 0.1542 1.0469 0.095 Uiso 1 1 calc R

loop_
_atom_site_aniso_label
_atom_site_aniso_U_11
_atom_site_aniso_U_22
_atom_site_aniso_U_33
_atom_site_aniso_U_23
_atom_site_aniso_U_13
_atom_site_aniso_U_12
Y 0.02629(17) 0.03508(19) 0.02441(16) 0.00128(14) 0.00897(11) 0.00070(14)
Si 0.0495(6) 0.0587(7) 0.0302(5) 0.0065(5) 0.0173(4) 0.0036(5)
N1 0.0281(14) 0.0377(16) 0.0285(15) 0.0025(12) 0.0079(11) 0.0061(12)
N2 0.0347(16) 0.0384(18) 0.0540(19) -0.0046(15) 0.0097(14) -0.0044(13)
O1 0.0270(12) 0.0479(14) 0.0279(12) 0.0045(10) 0.0090(9) 0.0031(10)
O2 0.0331(12) 0.0465(14) 0.0271(12) 0.0017(10) 0.0129(9) 0.0071(10)
O3 0.0298(12) 0.0413(14) 0.0572(15) -0.0116(12) 0.0107(11) -0.0027(11)
C1 0.0354(19) 0.039(2) 0.0314(18) 0.0071(15) 0.0135(14) 0.0065(15)
C2 0.0383(19) 0.043(2) 0.0325(18) 0.0082(16) 0.0168(15) 0.0067(16)
C3 0.053(2) 0.064(3) 0.0288(19) 0.0065(17) 0.0120(17) 0.0092(19)
C4 0.047(2) 0.050(2) 0.0317(19) -0.0054(16) 0.0107(16) 0.0053(18)
C5 0.048(2) 0.066(3) 0.053(2) -0.022(2) 0.0059(19) -0.004(2)
C6 0.055(3) 0.045(2) 0.069(3) -0.012(2) 0.015(2) -0.0036(19)
C7 0.047(2) 0.069(3) 0.075(3) -0.015(2) 0.026(2) -0.016(2)
C8 0.064(3) 0.042(2) 0.081(3) 0.011(2) 0.007(2) -0.008(2)
C9 0.0348(19) 0.036(2) 0.0345(19) -0.0004(15) 0.0093(15) 0.0077(15)
C10 0.045(2) 0.049(2) 0.0310(19) 0.0043(16) 0.0098(15) 0.0141(17)
C11 0.038(2) 0.050(2) 0.040(2) 0.0012(17) 0.0035(16) 0.0069(17)
C12 0.0281(18) 0.049(2) 0.050(2) 0.0006(18) 0.0078(16) 0.0046(16)
C13 0.0310(18) 0.037(2) 0.0384(19) 0.0019(16) 0.0119(14) -0.0003(15)
C14 0.0298(18) 0.0338(19) 0.0326(18) 0.0024(14) 0.0078(14) 0.0010(14)
C15 0.049(2) 0.074(3) 0.043(2) 0.005(2) -0.0053(18) 0.018(2)
C16 0.046(3) 0.232(7) 0.059(3) 0.016(4) -0.007(2) 0.046(4)
C17 0.121(5) 0.120(5) 0.098(4) 0.054(4) -0.039(4) 0.017(4)
C18 0.066(3) 0.180(6) 0.045(3) -0.011(3) -0.002(2) 0.022(3)
C19 0.0321(19) 0.049(2) 0.048(2) 0.0050(18) 0.0167(16) 0.0084(17)
C20 0.043(2) 0.097(3) 0.070(3) 0.018(3) 0.028(2) 0.022(2)
C21 0.065(3) 0.052(3) 0.051(2) -0.0051(19) 0.030(2) -0.001(2)
C22 0.044(2) 0.056(2) 0.064(3) 0.010(2) 0.0313(19) 0.0048(19)
C23 0.0318(18) 0.0365(19) 0.0323(18) 0.0045(15) 0.0108(14) 0.0034(14)
C24 0.038(2) 0.052(2) 0.0278(18) 0.0082(16) 0.0150(15) 0.0053(17)
C25 0.0341(18) 0.039(2) 0.0311(18) 0.0024(15) 0.0145(14) 0.0069(15)
C26 0.0309(18) 0.0357(19) 0.0314(18) 0.0006(15) 0.0107(14) 0.0066(14)
C27 0.0280(17) 0.0320(18) 0.0279(17) 0.0008(14) 0.0071(13) 0.0003(14)
C28 0.0262(17) 0.0376(19) 0.0254(17) -0.0005(14) 0.0076(13) -0.0003(14)
C29 0.049(2) 0.050(2) 0.034(2) 0.0043(16) 0.0207(16) 0.0145(18)
C30 0.092(3) 0.085(3) 0.040(2) 0.018(2) 0.039(2) 0.038(3)
C31 0.094(3) 0.064(3) 0.046(2) -0.003(2) 0.033(2) 0.021(2)
C32 0.057(3) 0.108(4) 0.057(3) -0.003(3) 0.038(2) 0.004(3)
C33 0.0326(18) 0.039(2) 0.0275(17) 0.0020(14) 0.0092(14) 0.0038(15)
C34 0.052(2) 0.047(2) 0.038(2) 0.0065(17) 0.0135(17) -0.0017(18)
C35 0.042(2) 0.051(2) 0.035(2) -0.0038(17) 0.0035(15) -0.0016(17)
C36 0.050(2) 0.066(3) 0.039(2) 0.0129(19) 0.0151(17) 0.025(2)
C37 0.031(2) 0.078(3) 0.109(4) -0.032(3) 0.012(2) -0.010(2)
C38 0.052(3) 0.057(3) 0.114(4) -0.023(3) -0.014(3) -0.002(2)
C39 0.056(3) 0.069(3) 0.109(4) -0.034(3) 0.014(3) -0.009(2)
C40 0.042(2) 0.041(2) 0.048(2) -0.0073(17) 0.0117(17) -0.0004(17)
C41 0.128(4) 0.085(4) 0.052(3) 0.003(2) 0.038(3) 0.041(3)
C42 0.084(4) 0.131(5) 0.068(3) 0.016(3) 0.029(3) -0.034(3)
C43 0.060(3) 0.092(3) 0.041(2) 0.010(2) 0.0195(19) 0.003(2)

loop_
_atom_type_symbol
_atom_type_description
_atom_type_scat_dispersion_real
_atom_type_scat_dispersion_imag
_atom_type_scat_source
C C 0.0033 0.0016 'International Tables Vol C Tables 4.2.6.8 and 6.1.1.4'
H H 0.0000 0.0000 'International Tables Vol C Tables 4.2.6.8 and 6.1.1.4'
N N 0.0061 0.0033 'International Tables Vol C Tables 4.2.6.8 and 6.1.1.4'
O O 0.0106 0.0060 'International Tables Vol C Tables 4.2.6.8 and 6.1.1.4'
Si Si 0.0817 0.0704 'International Tables Vol C Tables 4.2.6.8 and 6.1.1.4'
Y Y -2.7962 3.5667 'International Tables Vol C Tables 4.2.6.8 and 6.1.1.4'

loop_
_geom_angle_atom_site_label_1
_geom_angle_atom_site_label_2
_geom_angle_atom_site_label_3
_geom_angle
O2 Y O1 155.66(8)
O2 Y O3 88.83(8)
O1 Y O3 84.14(8)
O2 Y C3 93.71(10)
O1 Y C3 109.32(10)
O3 Y C3 88.52(11)
O2 Y N2 93.02(9)
O1 Y N2 91.43(8)
O3 Y N2 172.96(8)
C3 Y N2 98.13(12)
O2 Y N1 76.96(7)
O1 Y N1 79.62(7)
O3 Y N1 88.81(8)
C3 Y N1 170.35(10)
N2 Y N1 84.99(9)
C3 Si C41 111.79(18)
C3 Si C42 111.5(2)
C41 Si C42 107.2(2)
C3 Si C43 113.79(17)
C41 Si C43 106.0(2)
C42 Si C43 106.1(2)
C4 N1 C2 109.6(2)
C4 N1 C1 110.3(2)
C2 N1 C1 104.4(2)
C4 N1 Y 122.9(2)
C2 N1 Y 105.91(17)
C1 N1 Y 102.10(17)
C8 N2 C7 107.9(3)
C8 N2 C6 108.0(3)
C7 N2 C6 109.2(3)
C8 N2 Y 107.2(2)
C7 N2 Y 110.2(2)
C6 N2 Y 114.1(2)
C14 O1 Y 140.47(19)
C28 O2 Y 144.88(18)
C37 O3 C40 109.1(3)
C37 O3 Y 123.6(2)
C40 O3 Y 122.18(18)
N1 C1 C9 117.0(3)
N1 C1 H1A 108.0
C9 C1 H1A 108.0
N1 C1 H1B 108.0
C9 C1 H1B 108.0
H1A C1 H1B 107.3
N1 C2 C23 117.1(3)
N1 C2 H2A 108.0
C23 C2 H2A 108.0
N1 C2 H2B 108.0
C23 C2 H2B 108.0
H2A C2 H2B 107.3
Si C3 Y 136.50(18)
Si C3 H3A 103.0
Y C3 H3A 103.0
Si C3 H3B 103.0
Y C3 H3B 103.0
H3A C3 H3B 105.1
N1 C4 C5 114.7(3)
N1 C4 H4A 108.6
C5 C4 H4A 108.6
N1 C4 H4B 108.6
C5 C4 H4B 108.6
H4A C4 H4B 107.6
C4 C5 C6 114.0(3)
C4 C5 H5A 108.8
C6 C5 H5A 108.8
C4 C5 H5B 108.8
C6 C5 H5B 108.8
H5A C5 H5B 107.7
N2 C6 C5 117.6(3)
N2 C6 H6A 107.9
C5 C6 H6A 107.9
N2 C6 H6B 107.9
C5 C6 H6B 107.9
H6A C6 H6B 107.2
N2 C7 H7A 109.5
N2 C7 H7B 109.5
H7A C7 H7B 109.5
N2 C7 H7C 109.5
H7A C7 H7C 109.5
H7B C7 H7C 109.5
N2 C8 H8A 109.5
N2 C8 H8B 109.5
H8A C8 H8B 109.5
N2 C8 H8C 109.5
H8A C8 H8C 109.5
H8B C8 H8C 109.5
C10 C9 C14 120.6(3)
C10 C9 C1 119.6(3)
C14 C9 C1 119.6(3)
C11 C10 C9 122.0(3)
C11 C10 H10 119.0
C9 C10 H10 119.0
C12 C11 C10 116.5(3)
C12 C11 C15 123.2(3)
C10 C11 C15 120.1(3)
C11 C12 C13 125.0(3)
C11 C12 H12 117.5
C13 C12 H12 117.5
C12 C13 C14 116.7(3)
C12 C13 C19 120.9(3)
C14 C13 C19 122.1(3)
O1 C14 C13 123.4(3)
O1 C14 C9 117.5(3)
C13 C14 C9 119.1(3)
C16 C15 C18 108.9(4)
C16 C15 C17 110.3(4)
C18 C15 C17 106.8(4)
C16 C15 C11 112.4(3)
C18 C15 C11 110.8(3)
C17 C15 C11 107.5(3)
C15 C16 H16A 109.5
C15 C16 H16B 109.5
H16A C16 H16B 109.5
C15 C16 H16C 109.5
H16A C16 H16C 109.5
H16B C16 H16C 109.5
C15 C17 H17A 109.5
C15 C17 H17B 109.5
H17A C17 H17B 109.5
C15 C17 H17C 109.5
H17A C17 H17C 109.5
H17B C17 H17C 109.5
C15 C18 H18A 109.5
C15 C18 H18B 109.5
H18A C18 H18B 109.5
C15 C18 H18C 109.5
H18A C18 H18C 109.5
H18B C18 H18C 109.5
C22 C19 C21 109.0(3)
C22 C19 C20 105.8(3)
C21 C19 C20 108.8(3)
C22 C19 C13 112.6(3)
C21 C19 C13 107.9(3)
C20 C19 C13 112.7(3)
C19 C20 H20A 109.5
C19 C20 H20B 109.5
H20A C20 H20B 109.5
C19 C20 H20C 109.5
H20A C20 H20C 109.5
H20B C20 H20C 109.5
C19 C21 H21A 109.5
C19 C21 H21B 109.5
H21A C21 H21B 109.5
C19 C21 H21C 109.5
H21A C21 H21C 109.5
H21B C21 H21C 109.5
C19 C22 H22A 109.5
C19 C22 H22B 109.5
H22A C22 H22B 109.5
C19 C22 H22C 109.5
H22A C22 H22C 109.5
H22B C22 H22C 109.5
C24 C23 C28 119.9(3)
C24 C23 C2 119.6(3)
C28 C23 C2 120.1(3)
C25 C24 C23 121.8(3)
C25 C24 H24 119.1
C23 C24 H24 119.1
C24 C25 C26 116.6(3)
C24 C25 C29 123.1(3)
C26 C25 C29 120.3(3)
C27 C26 C25 124.6(3)
C27 C26 H26 117.7
C25 C26 H26 117.7
C26 C27 C28 117.5(3)
C26 C27 C33 120.9(3)
C28 C27 C33 121.4(3)
O2 C28 C23 117.7(3)
O2 C28 C27 123.1(3)
C23 C28 C27 119.2(3)
C32 C29 C31 109.7(3)
C32 C29 C30 109.8(3)
C31 C29 C30 106.5(3)
C32 C29 C25 109.7(3)
C31 C29 C25 109.3(3)
C30 C29 C25 111.8(3)
C29 C30 H30A 109.5
C29 C30 H30B 109.5
H30A C30 H30B 109.5
C29 C30 H30C 109.5
H30A C30 H30C 109.5
H30B C30 H30C 109.5
C29 C31 H31A 109.5
C29 C31 H31B 109.5
H31A C31 H31B 109.5
C29 C31 H31C 109.5
H31A C31 H31C 109.5
H31B C31 H31C 109.5
C29 C32 H32A 109.5
C29 C32 H32B 109.5
H32A C32 H32B 109.5
C29 C32 H32C 109.5
H32A C32 H32C 109.5
H32B C32 H32C 109.5
C34 C33 C36 108.0(3)
C34 C33 C35 107.8(3)
C36 C33 C35 107.9(3)
C34 C33 C27 110.9(3)
C36 C33 C27 112.1(3)
C35 C33 C27 110.1(3)
C33 C34 H34A 109.5
C33 C34 H34B 109.5
H34A C34 H34B 109.5
C33 C34 H34C 109.5
H34A C34 H34C 109.5
H34B C34 H34C 109.5
C33 C35 H35A 109.5
C33 C35 H35B 109.5
H35A C35 H35B 109.5
C33 C35 H35C 109.5
H35A C35 H35C 109.5
H35B C35 H35C 109.5
C33 C36 H36A 109.5
C33 C36 H36B 109.5
H36A C36 H36B 109.5
C33 C36 H36C 109.5
H36A C36 H36C 109.5
H36B C36 H36C 109.5
C38 C37 O3 106.9(3)
C38 C37 H37A 110.4
O3 C37 H37A 110.4
C38 C37 H37B 110.4
O3 C37 H37B 110.4
H37A C37 H37B 108.6
C37 C38 C39 107.1(3)
C37 C38 H38A 110.3
C39 C38 H38A 110.3
C37 C38 H38B 110.3
C39 C38 H38B 110.3
H38A C38 H38B 108.6
C38 C39 C40 105.0(3)
C38 C39 H39A 110.7
C40 C39 H39A 110.7
C38 C39 H39B 110.7
C40 C39 H39B 110.7
H39A C39 H39B 108.8
O3 C40 C39 106.4(3)
O3 C40 H40A 110.5
C39 C40 H40A 110.5
O3 C40 H40B 110.5
C39 C40 H40B 110.5
H40A C40 H40B 108.6
Si C41 H41A 109.5
Si C41 H41B 109.5
H41A C41 H41B 109.5
Si C41 H41C 109.5
H41A C41 H41C 109.5
H41B C41 H41C 109.5
Si C42 H42A 109.5
Si C42 H42B 109.5
H42A C42 H42B 109.5
Si C42 H42C 109.5
H42A C42 H42C 109.5
H42B C42 H42C 109.5
Si C43 H43A 109.5
Si C43 H43B 109.5
H43A C43 H43B 109.5
Si C43 H43C 109.5
H43A C43 H43C 109.5
H43B C43 H43C 109.5

loop_
_geom_bond_atom_site_label_1
_geom_bond_atom_site_label_2
_geom_bond_distance
Y O2 2.141(2)
Y O1 2.154(2)
Y O3 2.378(2)
Y C3 2.423(3)
Y N2 2.536(3)
Y N1 2.614(2)
Si C3 1.829(3)
Si C41 1.867(4)
Si C42 1.870(4)
Si C43 1.879(4)
N1 C4 1.473(4)
N1 C2 1.489(4)
N1 C1 1.500(4)
N2 C8 1.469(4)
N2 C7 1.476(4)
N2 C6 1.487(4)
O1 C14 1.349(3)
O2 C28 1.340(3)
O3 C37 1.449(4)
O3 C40 1.450(4)
C1 C9 1.510(4)
C1 H1A 0.9900
C1 H1B 0.9900
C2 C23 1.507(4)
C2 H2A 0.9900
C2 H2B 0.9900
C3 H3A 0.9900
C3 H3B 0.9900
C4 C5 1.518(5)
C4 H4A 0.9900
C4 H4B 0.9900
C5 C6 1.522(5)
C5 H5A 0.9900
C5 H5B 0.9900
C6 H6A 0.9900
C6 H6B 0.9900
C7 H7A 0.9800
C7 H7B 0.9800
C7 H7C 0.9800
C8 H8A 0.9800
C8 H8B 0.9800
C8 H8C 0.9800
C9 C10 1.384(4)
C9 C14 1.410(4)
C10 C11 1.380(4)
C10 H10 0.9500
C11 C12 1.376(5)
C11 C15 1.539(5)
C12 C13 1.406(4)
C12 H12 0.9500
C13 C14 1.408(4)
C13 C19 1.536(4)
C15 C16 1.496(5)
C15 C18 1.508(6)
C15 C17 1.520(7)
C16 H16A 0.9800
C16 H16B 0.9800
C16 H16C 0.9800
C17 H17A 0.9800
C17 H17B 0.9800
C17 H17C 0.9800
C18 H18A 0.9800
C18 H18B 0.9800
C18 H18C 0.9800
C19 C22 1.526(5)
C19 C21 1.528(5)
C19 C20 1.533(4)
C20 H20A 0.9800
C20 H20B 0.9800
C20 H20C 0.9800
C21 H21A 0.9800
C21 H21B 0.9800
C21 H21C 0.9800
C22 H22A 0.9800
C22 H22B 0.9800
C22 H22C 0.9800
C23 C24 1.399(4)
C23 C28 1.411(4)
C24 C25 1.387(4)
C24 H24 0.9500
C25 C26 1.390(4)
C25 C29 1.540(4)
C26 C27 1.390(4)
C26 H26 0.9500
C27 C28 1.413(4)
C27 C33 1.549(4)
C29 C32 1.516(5)
C29 C31 1.520(5)
C29 C30 1.531(5)
C30 H30A 0.9800
C30 H30B 0.9800
C30 H30C 0.9800
C31 H31A 0.9800
C31 H31B 0.9800
C31 H31C 0.9800
C32 H32A 0.9800
C32 H32B 0.9800
C32 H32C 0.9800
C33 C34 1.526(4)
C33 C36 1.527(4)
C33 C35 1.530(4)
C34 H34A 0.9800
C34 H34B 0.9800
C34 H34C 0.9800
C35 H35A 0.9800
C35 H35B 0.9800
C35 H35C 0.9800
C36 H36A 0.9800
C36 H36B 0.9800
C36 H36C 0.9800
C37 C38 1.435(5)
C37 H37A 0.9900
C37 H37B 0.9900
C38 C39 1.481(5)
C38 H38A 0.9900
C38 H38B 0.9900
C39 C40 1.483(5)
C39 H39A 0.9900
C39 H39B 0.9900
C40 H40A 0.9900
C40 H40B 0.9900
C41 H41A 0.9800
C41 H41B 0.9800
C41 H41C 0.9800
C42 H42A 0.9800
C42 H42B 0.9800
C42 H42C 0.9800
C43 H43A 0.9800
C43 H43B 0.9800
C43 H43C 0.9800
